data_2310147
loop_
_publ_author_name
'McDonald, T. R. R.'
'Spink, Jenifer M.'

_publ_section_title
;
 The crystal structure of a double oxalate of yttrium and ammonium,
 NH~4~Y(C~2~O~4~)~2~.H~2~O
;
_journal_issue 6
_journal_name_full 'Acta Crystallographica'
_journal_page_first 944
_journal_page_last 949
_journal_paper_doi 10.1107/S0365110X67004104
_journal_volume 23
_journal_year 1967
_chemical_formula_moiety 'N H4 Y (C2 O4)2, H2 O'
_chemical_formula_sum 'C4 H6 N O9 Y'
_space_group_IT_number 13
_symmetry_space_group_name_Hall '-P 2yac'
_symmetry_space_group_name_H-M 'P 1 2/n 1'
_cell_angle_alpha 90
_cell_angle_beta 90.2(1)
_cell_angle_gamma 90
_cell_formula_units_Z 2
_cell_length_a 9.18(1)
_cell_length_b 6.09(1)
_cell_length_c 7.89(1)
_cell_volume 441.1(10)
_cod_data_source_file a05805.cif
_cod_data_source_block a05805
_cod_depositor_comments 'Adding Fobs data.'
_cod_database_code 2310147
_cod_database_fobs_code 2310147

loop_
_symmetry_equiv_pos_site_id
_symmetry_equiv_pos_as_xyz
1 x,y,z
2 -x+1/2,y,-z+1/2
3 -x,-y,-z
4 x-1/2,-y,z-1/2

loop_
_atom_site_aniso_label
_atom_site_aniso_B_11
_atom_site_aniso_B_22
_atom_site_aniso_B_33
_atom_site_aniso_B_23
_atom_site_aniso_B_13
_atom_site_aniso_B_12
Y 0.0036 0.0039 0.0088 0 0.0068 0
C(1) 0.0069 0.0081 0.0175 -0.0067 0.0064 0.0041
C(2) 0.0091 0.0137 0.0134 0.0017 0.0059 0.0036
O(1) 0.0107 0.0220 0.0143 -0.0084 0.0017 0.0039
O(2) 0.0088 0.0141 0.0183 -0.0147 -0.0020 0.0068
O(3) 0.0078 0.0077 0.0131 -0.0018 0.0119 0.0017
O(4) 0.0091 0.0083 0.0149 0.0016 0.0168 0.0084
H2O 0.0094 0.0063 0.0207 0 0.0102 0
NH4 0.0147 0.0212 0.0223 0 0.0130 0

loop_
_atom_site_type_symbol
_atom_site_attached_hydrogens
_atom_site_label
_atom_site_fract_x
_atom_site_fract_y
_atom_site_fract_z
Y 0 Y 0.7500(0) 0.1045(2) 0.7500(0)
C 0 C(1) 0.4556(14) 0.0967(20) 0.5347(18)
C 0 C(2) 0.5140(15) 0.1071(22) 0.0473(17)
O 0 O(1) 0.3256(12) 0.1104(18) 0.4913(13)
O 0 O(2) 0.5227(11) 0.2283(16) 0.6323(13)
O 0 O(3) 0.4356(10) 0.1551(14) 0.1704(11)
O 0 O(4) 0.8840(10) 0.2286(14) 0.5104(12)
O 2 H2O 0.2500(0) 0.5108(21) 0.2500(0)
N 4 NH4 0.2500(0) 0.4853(33) 0.7500(0)
